data_2238520
loop_
_publ_author_name
'Ishikawa, Yoshinobu'
'Motohashi, Yuya'

_publ_section_title
;
 6,8-Dichloro-4-oxochromene-3-carbaldehyde
;
_journal_issue 9
_journal_name_full 'Acta Crystallographica Section E'
_journal_page_first o1416
_journal_paper_doi 10.1107/S1600536813022228
_journal_volume 69
_journal_year 2013
_chemical_formula_iupac 'C10 H4 Cl2 O3'
_chemical_formula_moiety 'C10 H4 Cl2 O3'
_chemical_formula_sum 'C10 H4 Cl2 O3'
_chemical_formula_weight 243.05
_chemical_name_systematic
;
6,8-Dichloro-4-oxochromene-3-carbaldehyde
;
_space_group_IT_number 2
_symmetry_cell_setting triclinic
_symmetry_space_group_name_Hall '-P 1'
_symmetry_space_group_name_H-M 'P -1'
_atom_sites_solution_hydrogens geom
_atom_sites_solution_primary direct
_atom_sites_solution_secondary difmap
_cell_angle_alpha 96.55(6)
_cell_angle_beta 92.23(7)
_cell_angle_gamma 101.98(7)
_cell_formula_units_Z 4
_cell_length_a 8.288(8)
_cell_length_b 8.325(7)
_cell_length_c 13.706(7)
_cell_measurement_reflns_used 23
_cell_measurement_temperature 100
_cell_measurement_theta_max 17.35
_cell_measurement_theta_min 15.15
_cell_volume 917.1(13)
_computing_cell_refinement '<i>WinAFC</i> (Rigaku, 1999)'
_computing_data_collection '<i>WinAFC</i> (Rigaku, 1999)'
_computing_data_reduction '<i>WinAFC</i> (Rigaku, 1999)'
_computing_molecular_graphics 'CrystalStructure (Rigaku, 2010)'
_computing_publication_material 'CrystalStructure (Rigaku, 2010)'
_computing_structure_refinement 'SHELXL97 (Sheldrick, 2008)'
_computing_structure_solution 'SHELXS97 (Sheldrick, 2008)'
_diffrn_ambient_temperature 100
_diffrn_measured_fraction_theta_full 0.997
_diffrn_measured_fraction_theta_max 0.997
_diffrn_measurement_device_type 'Rigaku AFC-7R'
_diffrn_measurement_method \w-2\q
_diffrn_radiation_type 'Mo K\a'
_diffrn_radiation_wavelength 0.71069
_diffrn_reflns_av_R_equivalents 0.0566
_diffrn_reflns_limit_h_max 6
_diffrn_reflns_limit_h_min -10
_diffrn_reflns_limit_k_max 10
_diffrn_reflns_limit_k_min -10
_diffrn_reflns_limit_l_max 17
_diffrn_reflns_limit_l_min -17
_diffrn_reflns_number 5130
_diffrn_reflns_theta_full 27.51
_diffrn_reflns_theta_max 27.51
_diffrn_standards_decay_% 4.878
_diffrn_standards_interval_count 150
_diffrn_standards_number 3
_exptl_absorpt_coefficient_mu 0.684
_exptl_absorpt_correction_T_max 0.947
_exptl_absorpt_correction_T_min 0.841
_exptl_absorpt_correction_type psi-scan
_exptl_absorpt_process_details '(North <i>et al.</i>, 1968)'
_exptl_crystal_colour colourless
_exptl_crystal_density_diffrn 1.760
_exptl_crystal_density_method 'not measured'
_exptl_crystal_description prismatic
_exptl_crystal_F_000 488.00
_exptl_crystal_size_max 0.420
_exptl_crystal_size_mid 0.220
_exptl_crystal_size_min 0.080
_refine_diff_density_max 0.700
_refine_diff_density_min -0.790
_refine_ls_extinction_method none
_refine_ls_goodness_of_fit_ref 1.102
_refine_ls_hydrogen_treatment constr
_refine_ls_number_parameters 271
_refine_ls_number_reflns 4203
_refine_ls_number_restraints 0
_refine_ls_R_factor_gt 0.0758
_refine_ls_shift/su_max 0.000
_refine_ls_structure_factor_coef Fsqd
_refine_ls_weighting_details 'w = 1/[\s^2^(Fo^2^)+(0.0531P)^2^+6.6200P] where P=(Fo^2^+2Fc^2^)/3'
_refine_ls_weighting_scheme calc
_refine_ls_wR_factor_ref 0.2121
_reflns_number_gt 2596
_reflns_number_total 4203
_reflns_threshold_expression F^2^>2\s(F^2^)
_cod_data_source_file ld2111.cif
_cod_data_source_block I
_cod_original_cell_volume 917.2(13)
_cod_database_code 2238520
_cod_database_fobs_code 2238520

loop_
_symmetry_equiv_pos_site_id
_symmetry_equiv_pos_as_xyz
1 +X,+Y,+Z
2 -X,-Y,-Z

loop_
_atom_site_type_symbol
_atom_site_label
_atom_site_fract_x
_atom_site_fract_y
_atom_site_fract_z
_atom_site_U_iso_or_equiv
_atom_site_adp_type
_atom_site_calc_flag
_atom_site_refinement_flags
_atom_site_occupancy
_atom_site_symmetry_multiplicity
Cl Cl1a 0.9284(2) 0.7180(2) -0.05206(12) 0.0275(4) Uani d . 1.0 2
Cl Cl2a 0.8997(2) 0.60177(19) 0.32529(11) 0.0243(4) Uani d . 1.0 2
Cl Cl1b 0.8654(3) 1.0637(2) 0.20783(12) 0.0293(4) Uani d . 1.0 2
Cl Cl2b 0.7665(2) 1.01839(19) 0.59010(11) 0.0246(4) Uani d . 1.0 2
O O1a 0.6255(6) 0.3339(5) 0.2521(3) 0.0218(10) Uani d . 1.0 2
O O2a 0.4506(6) 0.1743(6) -0.0336(4) 0.0277(11) Uani d . 1.0 2
O O3a 0.2398(7) -0.0767(6) 0.1869(4) 0.0319(12) Uani d . 1.0 2
O O1b 0.4940(6) 0.7493(6) 0.5162(3) 0.0219(10) Uani d . 1.0 2
O O2b 0.3559(6) 0.5491(6) 0.2305(3) 0.0291(11) Uani d . 1.0 2
O O3b 0.1021(7) 0.3424(6) 0.4522(4) 0.0326(12) Uani d . 1.0 2
C C1a 0.4980(8) 0.2042(8) 0.2288(5) 0.0221(13) Uani d . 1.0 2
C C2a 0.4342(8) 0.1454(8) 0.1358(5) 0.0197(13) Uani d . 1.0 2
C C3a 0.5023(8) 0.2255(8) 0.0520(5) 0.0217(13) Uani d . 1.0 2
C C4a 0.7126(9) 0.4638(8) 0.0063(5) 0.0242(14) Uani d . 1.0 2
C C5a 0.8382(8) 0.5956(8) 0.0344(5) 0.0201(13) Uani d . 1.0 2
C C6a 0.9020(8) 0.6399(8) 0.1321(5) 0.0202(13) Uani d . 1.0 2
C C7a 0.8290(8) 0.5497(8) 0.2026(5) 0.0197(13) Uani d . 1.0 2
C C8a 0.6945(8) 0.4171(8) 0.1770(5) 0.0202(13) Uani d . 1.0 2
C C9a 0.6370(9) 0.3695(8) 0.0784(5) 0.0207(13) Uani d . 1.0 2
C C10a 0.2954(9) -0.0026(8) 0.1204(5) 0.0250(14) Uani d . 1.0 2
C C1b 0.3630(8) 0.6197(8) 0.4918(5) 0.0220(13) Uani d . 1.0 2
C C2b 0.3130(8) 0.5479(8) 0.4003(5) 0.0217(13) Uani d . 1.0 2
C C3b 0.3958(8) 0.6127(8) 0.3161(5) 0.0214(13) Uani d . 1.0 2
C C4b 0.6216(8) 0.8361(8) 0.2689(5) 0.0220(13) Uani d . 1.0 2
C C5b 0.7526(8) 0.9654(8) 0.2961(5) 0.0227(14) Uani d . 1.0 2
C C6b 0.8016(9) 1.0234(8) 0.3958(5) 0.0234(14) Uani d . 1.0 2
C C7b 0.7127(8) 0.9495(8) 0.4674(5) 0.0217(13) Uani d . 1.0 2
C C8b 0.5792(8) 0.8170(8) 0.4411(5) 0.0188(13) Uani d . 1.0 2
C C9b 0.5333(8) 0.7557(8) 0.3414(5) 0.0190(13) Uani d . 1.0 2
C C10b 0.1768(9) 0.4034(8) 0.3852(5) 0.0238(14) Uani d . 1.0 2
H H1a 0.4491 0.1499 0.2811 0.0265 Uiso calc R 1.0 2
H H2a 0.6755 0.4349 -0.0611 0.0290 Uiso calc R 1.0 2
H H3a 0.9933 0.7302 0.1493 0.0243 Uiso calc R 1.0 2
H H4a 0.2484 -0.0406 0.0555 0.0300 Uiso calc R 1.0 2
H H1b 0.3024 0.5769 0.5440 0.0264 Uiso calc R 1.0 2
H H2b 0.5904 0.8006 0.2012 0.0264 Uiso calc R 1.0 2
H H3b 0.8945 1.1120 0.4131 0.0281 Uiso calc R 1.0 2
H H4b 0.1440 0.3536 0.3196 0.0286 Uiso calc R 1.0 2

loop_
_atom_site_aniso_label
_atom_site_aniso_U_11
_atom_site_aniso_U_22
_atom_site_aniso_U_33
_atom_site_aniso_U_12
_atom_site_aniso_U_13
_atom_site_aniso_U_23
Cl1a 0.0338(9) 0.0277(9) 0.0216(8) 0.0044(7) 0.0053(7) 0.0088(6)
Cl2a 0.0312(9) 0.0231(8) 0.0166(7) 0.0037(7) -0.0028(6) -0.0007(6)
Cl1b 0.0345(10) 0.0287(9) 0.0246(8) 0.0034(8) 0.0082(7) 0.0071(7)
Cl2b 0.0311(9) 0.0232(8) 0.0171(7) 0.0031(7) -0.0008(6) -0.0016(6)
O1a 0.034(3) 0.019(3) 0.012(2) 0.0034(19) 0.0043(18) 0.0014(16)
O2a 0.035(3) 0.032(3) 0.014(3) 0.005(3) -0.0023(19) -0.0005(18)
O3a 0.037(3) 0.030(3) 0.023(3) -0.005(3) 0.006(2) 0.002(2)
O1b 0.029(3) 0.021(3) 0.014(2) 0.0013(19) 0.0014(18) 0.0028(17)
O2b 0.035(3) 0.035(3) 0.014(3) 0.003(3) -0.0017(19) -0.0023(19)
O3b 0.036(3) 0.032(3) 0.025(3) -0.007(3) -0.002(3) 0.005(2)
C1a 0.025(4) 0.022(4) 0.020(3) 0.006(3) 0.001(3) 0.004(3)
C2a 0.020(4) 0.021(3) 0.018(3) 0.005(3) 0.003(3) 0.001(3)
C3a 0.026(4) 0.020(3) 0.019(3) 0.007(3) -0.001(3) -0.001(3)
C4a 0.033(4) 0.025(4) 0.013(3) 0.003(3) 0.003(3) 0.004(3)
C5a 0.028(4) 0.019(3) 0.017(3) 0.010(3) 0.007(3) 0.006(3)
C6a 0.025(4) 0.017(3) 0.019(3) 0.004(3) 0.003(3) 0.002(3)
C7a 0.025(4) 0.020(3) 0.014(3) 0.006(3) -0.001(3) -0.001(3)
C8a 0.024(4) 0.019(3) 0.017(3) 0.004(3) 0.002(3) 0.004(3)
C9a 0.030(4) 0.018(3) 0.015(3) 0.009(3) 0.002(3) 0.001(3)
C10a 0.030(4) 0.019(3) 0.024(4) 0.004(3) -0.002(3) -0.001(3)
C1b 0.027(4) 0.019(3) 0.021(3) 0.006(3) 0.004(3) 0.002(3)
C2b 0.023(4) 0.025(4) 0.018(3) 0.007(3) -0.001(3) 0.002(3)
C3b 0.028(4) 0.022(4) 0.017(3) 0.011(3) 0.000(3) 0.002(3)
C4b 0.027(4) 0.021(3) 0.018(3) 0.004(3) 0.004(3) 0.002(3)
C5b 0.028(4) 0.023(4) 0.022(4) 0.012(3) 0.006(3) 0.008(3)
C6b 0.027(4) 0.020(4) 0.022(4) 0.004(3) -0.003(3) 0.001(3)
C7b 0.026(4) 0.024(4) 0.016(3) 0.010(3) 0.000(3) 0.001(3)
C8b 0.023(4) 0.024(4) 0.014(3) 0.013(3) 0.005(3) 0.006(3)
C9b 0.020(3) 0.023(3) 0.017(3) 0.013(3) 0.000(3) 0.003(3)
C10b 0.031(4) 0.019(3) 0.020(3) 0.004(3) 0.004(3) 0.000(3)

loop_
_atom_type_symbol
_atom_type_description
_atom_type_scat_dispersion_real
_atom_type_scat_dispersion_imag
_atom_type_scat_source
C C 0.0033 0.0016
;
International Tables for Crystallography
(1992, Vol. C, Tables 4.2.6.8 and 6.1.1.4)
;
H H 0.0000 0.0000
;
International Tables for Crystallography
(1992, Vol. C, Table 6.1.1.4)
;
Cl Cl 0.1484 0.1585
;
International Tables for Crystallography
(1992, Vol. C, Tables 4.2.6.8 and 6.1.1.4)
;
O O 0.0106 0.0060
;
International Tables for Crystallography
(1992, Vol. C, Tables 4.2.6.8 and 6.1.1.4)
;

loop_
_geom_angle_atom_site_label_1
_geom_angle_atom_site_label_2
_geom_angle_atom_site_label_3
_geom_angle
_geom_angle_publ_flag
C1a O1a C8a 118.3(5) no
C1b O1b C8b 118.1(5) no
O1a C1a C2a 124.6(6) no
C1a C2a C3a 120.4(6) no
C1a C2a C10a 118.9(6) no
C3a C2a C10a 120.7(6) no
O2a C3a C2a 122.6(6) no
O2a C3a C9a 122.9(6) no
C2a C3a C9a 114.5(5) no
C5a C4a C9a 119.4(6) no
Cl1a C5a C4a 120.3(5) no
Cl1a C5a C6a 117.0(5) no
C4a C5a C6a 122.7(6) no
C5a C6a C7a 118.3(6) no
Cl2a C7a C6a 120.3(5) no
Cl2a C7a C8a 119.0(5) no
C6a C7a C8a 120.6(6) no
O1a C8a C7a 117.4(5) no
O1a C8a C9a 122.2(5) no
C7a C8a C9a 120.4(6) no
C3a C9a C4a 121.6(6) no
C3a C9a C8a 119.9(6) no
C4a C9a C8a 118.5(6) no
O3a C10a C2a 123.0(6) no
O1b C1b C2b 125.2(6) no
C1b C2b C3b 120.2(6) no
C1b C2b C10b 119.4(6) no
C3b C2b C10b 120.3(6) no
O2b C3b C2b 122.6(6) no
O2b C3b C9b 122.5(6) no
C2b C3b C9b 114.9(5) no
C5b C4b C9b 119.9(6) no
Cl1b C5b C4b 120.6(5) no
Cl1b C5b C6b 117.6(5) no
C4b C5b C6b 121.9(6) no
C5b C6b C7b 118.9(6) no
Cl2b C7b C6b 120.4(5) no
Cl2b C7b C8b 119.6(5) no
C6b C7b C8b 120.0(6) no
O1b C8b C7b 117.3(5) no
O1b C8b C9b 121.6(5) no
C7b C8b C9b 121.1(6) no
C3b C9b C4b 121.9(6) no
C3b C9b C8b 119.8(6) no
C4b C9b C8b 118.2(5) no
O3b C10b C2b 123.8(6) no
O1a C1a H1a 117.700 no
C2a C1a H1a 117.702 no
C5a C4a H2a 120.314 no
C9a C4a H2a 120.307 no
C5a C6a H3a 120.850 no
C7a C6a H3a 120.844 no
O3a C10a H4a 118.481 no
C2a C10a H4a 118.489 no
O1b C1b H1b 117.382 no
C2b C1b H1b 117.374 no
C5b C4b H2b 120.070 no
C9b C4b H2b 120.068 no
C5b C6b H3b 120.568 no
C7b C6b H3b 120.567 no
O3b C10b H4b 118.104 no
C2b C10b H4b 118.102 no

loop_
_geom_bond_atom_site_label_1
_geom_bond_atom_site_label_2
_geom_bond_distance
_geom_bond_publ_flag
Cl1a C5a 1.740(7) no
Cl2a C7a 1.735(6) no
Cl1b C5b 1.733(7) no
Cl2b C7b 1.723(6) no
O1a C1a 1.344(7) no
O1a C8a 1.381(8) no
O2a C3a 1.229(8) no
O3a C10a 1.210(9) no
O1b C1b 1.363(7) no
O1b C8b 1.379(8) no
O2b C3b 1.233(7) no
O3b C10b 1.227(9) no
C1a C2a 1.356(9) no
C2a C3a 1.467(9) no
C2a C10a 1.490(9) no
C3a C9a 1.459(9) no
C4a C5a 1.355(9) no
C4a C9a 1.416(9) no
C5a C6a 1.401(9) no
C6a C7a 1.373(9) no
C7a C8a 1.398(8) no
C8a C9a 1.401(9) no
C1b C2b 1.338(9) no
C2b C3b 1.464(9) no
C2b C10b 1.458(9) no
C3b C9b 1.465(8) no
C4b C5b 1.367(9) no
C4b C9b 1.405(9) no
C5b C6b 1.411(9) no
C6b C7b 1.376(10) no
C7b C8b 1.393(8) no
C8b C9b 1.412(8) no
C1a H1a 0.950 no
C4a H2a 0.950 no
C6a H3a 0.950 no
C10a H4a 0.950 no
C1b H1b 0.950 no
C4b H2b 0.950 no
C6b H3b 0.950 no
C10b H4b 0.950 no

loop_
_geom_hbond_atom_site_label_D
_geom_hbond_atom_site_label_H
_geom_hbond_atom_site_label_A
_geom_hbond_site_symmetry_D
_geom_hbond_site_symmetry_H
_geom_hbond_site_symmetry_A
_geom_hbond_distance_DH
_geom_hbond_distance_HA
_geom_hbond_distance_DA
_geom_hbond_angle_DHA
_geom_hbond_publ_flag
C4b H2b O2a 2_665 2_665 . 0.95 2.349 3.246(8) 157 yes
C4a H2a O2b . . 2_665 0.95 2.349 3.259(8) 160 yes

loop_
_geom_torsion_atom_site_label_1
_geom_torsion_atom_site_label_2
_geom_torsion_atom_site_label_3
_geom_torsion_atom_site_label_4
_geom_torsion
_geom_torsion_publ_flag
C1a O1a C8a C7a -178.8(6) no
C1a O1a C8a C9a -0.7(9) no
C8a O1a C1a C2a 1.9(10) no
C8a O1a C1a H1a -178.1 no
C1b O1b C8b C7b 180.0(6) no
C1b O1b C8b C9b 0.3(9) no
C8b O1b C1b C2b 2.5(10) no
C8b O1b C1b H1b -177.5 no
O1a C1a C2a C3a -1.0(11) no
O1a C1a C2a C10a 178.3(6) no
H1a C1a C2a C3a 179.0 no
H1a C1a C2a C10a -1.7 no
C1a C2a C3a O2a 178.4(7) no
C1a C2a C3a C9a -1.1(10) no
C1a C2a C10a O3a -2.4(11) no
C1a C2a C10a H4a 177.6 no
C3a C2a C10a O3a 176.9(7) no
C3a C2a C10a H4a -3.1 no
C10a C2a C3a O2a -0.9(11) no
C10a C2a C3a C9a 179.7(6) no
O2a C3a C9a C4a 2.6(11) no
O2a C3a C9a C8a -177.3(6) no
C2a C3a C9a C4a -178.0(6) no
C2a C3a C9a C8a 2.2(10) no
C5a C4a C9a C3a -179.4(6) no
C5a C4a C9a C8a 0.5(11) no
C9a C4a C5a Cl1a -177.7(6) no
C9a C4a C5a C6a 2.5(11) no
H2a C4a C5a Cl1a 2.3 no
H2a C4a C5a C6a -177.5 no
H2a C4a C9a C3a 0.6 no
H2a C4a C9a C8a -179.5 no
Cl1a C5a C6a C7a 177.5(5) no
Cl1a C5a C6a H3a -2.5 no
C4a C5a C6a C7a -2.7(11) no
C4a C5a C6a H3a 177.3 no
C5a C6a C7a Cl2a -178.6(6) no
C5a C6a C7a C8a -0.1(10) no
H3a C6a C7a Cl2a 1.4 no
H3a C6a C7a C8a 179.9 no
Cl2a C7a C8a O1a -0.3(9) no
Cl2a C7a C8a C9a -178.5(5) no
C6a C7a C8a O1a -178.8(6) no
C6a C7a C8a C9a 3.0(10) no
O1a C8a C9a C3a -1.4(10) no
O1a C8a C9a C4a 178.7(6) no
C7a C8a C9a C3a 176.7(6) no
C7a C8a C9a C4a -3.2(10) no
O1b C1b C2b C3b -2.9(11) no
O1b C1b C2b C10b 176.3(6) no
H1b C1b C2b C3b 177.1 no
H1b C1b C2b C10b -3.7 no
C1b C2b C3b O2b 178.7(7) no
C1b C2b C3b C9b 0.7(10) no
C1b C2b C10b O3b 0.7(11) no
C1b C2b C10b H4b -179.3 no
C3b C2b C10b O3b 179.9(7) no
C3b C2b C10b H4b -0.1 no
C10b C2b C3b O2b -0.4(11) no
C10b C2b C3b C9b -178.5(6) no
O2b C3b C9b C4b 4.2(11) no
O2b C3b C9b C8b -176.2(6) no
C2b C3b C9b C4b -177.7(6) no
C2b C3b C9b C8b 1.8(9) no
C5b C4b C9b C3b -177.7(6) no
C5b C4b C9b C8b 2.7(10) no
C9b C4b C5b Cl1b 178.8(6) no
C9b C4b C5b C6b -0.9(11) no
H2b C4b C5b Cl1b -1.2 no
H2b C4b C5b C6b 179.1 no
H2b C4b C9b C3b 2.3 no
H2b C4b C9b C8b -177.3 no
Cl1b C5b C6b C7b 179.0(5) no
Cl1b C5b C6b H3b -1.0 no
C4b C5b C6b C7b -1.3(11) no
C4b C5b C6b H3b 178.6 no
C5b C6b C7b Cl2b -179.1(6) no
C5b C6b C7b C8b 1.6(11) no
H3b C6b C7b Cl2b 0.9 no
H3b C6b C7b C8b -178.4 no
Cl2b C7b C8b O1b 1.3(9) no
Cl2b C7b C8b C9b -179.0(5) no
C6b C7b C8b O1b -179.3(6) no
C6b C7b C8b C9b 0.3(11) no
O1b C8b C9b C3b -2.4(10) no
O1b C8b C9b C4b 177.2(6) no
C7b C8b C9b C3b 178.0(6) no
C7b C8b C9b C4b -2.5(10) no
